data_7212857
loop_
_publ_author_name
'Berg, Nelly'
'Jones, Leigh F.'

_publ_section_title
;
 Alternating bimetallic Na/Mn covalent and ionic chains
;
_journal_issue 11
_journal_name_full CrystEngComm
_journal_page_first 3518
_journal_paper_doi 10.1039/c0ce00218f
_journal_volume 12
_journal_year 2010
_chemical_formula_sum 'C54 H58 Mn N2 Na O9'
_chemical_formula_weight 956.95
_chemical_name_common '[Mn(biphen)2(3-pic)2][Na(EtOH)3(biphenH2)]'
_chemical_name_systematic
;
?
;
_space_group_IT_number 2
_symmetry_cell_setting triclinic
_symmetry_space_group_name_Hall '-P 1'
_symmetry_space_group_name_H-M 'P -1'
_atom_sites_solution_hydrogens geom
_atom_sites_solution_primary direct
_atom_sites_solution_secondary difmap
_audit_creation_method SHELXL-97
_cell_angle_alpha 86.90(3)
_cell_angle_beta 78.51(3)
_cell_angle_gamma 69.14(3)
_cell_formula_units_Z 2
_cell_length_a 10.350(2)
_cell_length_b 11.989(2)
_cell_length_c 21.671(4)
_cell_measurement_reflns_used 6839
_cell_measurement_temperature 150(2)
_cell_measurement_theta_max 25.35
_cell_measurement_theta_min 2.8721
_cell_volume 2462.0(10)
_computing_cell_refinement
;
CrysAlisPro, Oxford Diffraction Ltd.,
Version 1.171.34.9 (release 08-12-2009 CrysAlis171 .NET)
(compiled Dec 8 2009,17:31:18)
;
_computing_data_collection
;
CrysAlisPro, Oxford Diffraction Ltd.,
Version 1.171.34.9 (release 08-12-2009 CrysAlis171 .NET)
(compiled Dec 8 2009,17:31:18)
;
_computing_data_reduction
;
CrysAlisPro, Oxford Diffraction Ltd.,
Version 1.171.34.9 (release 08-12-2009 CrysAlis171 .NET)
(compiled Dec 8 2009,17:31:18)
;
_computing_molecular_graphics 'ORTEX (P.McArdle, 1995)'
_computing_publication_material 'SHELXL-97/2 (Sheldrick,1997)'
_computing_structure_refinement 'SHELXL-97 (Sheldrick, 1997)'
_computing_structure_solution 'SHELXS-97 (Sheldrick, 1990)'
_diffrn_ambient_temperature 150(2)
_diffrn_detector_area_resol_mean 16.1048
_diffrn_measured_fraction_theta_full 0.998
_diffrn_measured_fraction_theta_max 0.998
_diffrn_measurement_details
;
1 omega 48.00 90.00 1.0000 25.0000
omega____ theta____ kappa____ phi______ frames
- 19.5778 77.0000 150.0000 42
2 omega -40.00 50.00 1.0000 25.0000
omega____ theta____ kappa____ phi______ frames
- 19.5778 -77.0000 30.0000 90
3 omega 6.00 83.00 1.0000 25.0000
omega____ theta____ kappa____ phi______ frames
- 19.5778 77.0000 -60.0000 77
4 omega -9.00 84.00 1.0000 25.0000
omega____ theta____ kappa____ phi______ frames
- 19.5778 77.0000 -150.0000 93
5 omega -48.00 46.00 1.0000 25.0000
omega____ theta____ kappa____ phi______ frames
- 19.5778 -77.0000 90.0000 94
;
_diffrn_measurement_device_type 'Xcalibur, Sapphire3'
_diffrn_measurement_method '\w scans'
_diffrn_orient_matrix_UB_11 0.0477897000
_diffrn_orient_matrix_UB_12 -0.0575274000
_diffrn_orient_matrix_UB_13 -0.0107367000
_diffrn_orient_matrix_UB_21 0.0274789000
_diffrn_orient_matrix_UB_22 0.0253462000
_diffrn_orient_matrix_UB_23 -0.0275115000
_diffrn_orient_matrix_UB_31 0.0504671000
_diffrn_orient_matrix_UB_32 0.0075900000
_diffrn_orient_matrix_UB_33 0.0156116000
_diffrn_radiation_monochromator graphite
_diffrn_radiation_source 'Enhance (Mo) X-ray Source'
_diffrn_radiation_type 'Mo K\a'
_diffrn_radiation_wavelength 0.7107
_diffrn_reflns_av_R_equivalents 0.0491
_diffrn_reflns_limit_h_max 14
_diffrn_reflns_limit_h_min -13
_diffrn_reflns_limit_k_max 16
_diffrn_reflns_limit_k_min -16
_diffrn_reflns_limit_l_max 17
_diffrn_reflns_limit_l_min -29
_diffrn_reflns_number 20423
_diffrn_reflns_theta_full 25.35
_diffrn_reflns_theta_max 25.35
_diffrn_reflns_theta_min 2.8721
_exptl_absorpt_coefficient_mu 0.335
_exptl_absorpt_correction_T_max 1.00000
_exptl_absorpt_correction_T_min 0.88946
_exptl_absorpt_correction_type multi-scan
_exptl_absorpt_process_details
;
CrysAlisPro, Oxford Diffraction Ltd.,
Version 1.171.34.9 (release 08-12-2009 CrysAlis171 .NET)
(compiled Dec 8 2009,17:31:18)
Empirical absorption correction using spherical harmonics,
implemented in SCALE3 ABSPACK scaling algorithm.
;
_exptl_crystal_colour Brown
_exptl_crystal_density_diffrn 1.291
_exptl_crystal_density_method 'not measured'
_exptl_crystal_description Parallelepiped
_exptl_crystal_F_000 1008
_exptl_crystal_size_max 0.20
_exptl_crystal_size_mid 0.15
_exptl_crystal_size_min 0.08
_refine_diff_density_max 0.921
_refine_diff_density_min -0.391
_refine_diff_density_rms 0.072
_refine_ls_extinction_method none
_refine_ls_goodness_of_fit_ref 1.065
_refine_ls_hydrogen_treatment mixed
_refine_ls_matrix_type full
_refine_ls_number_parameters 629
_refine_ls_number_reflns 9016
_refine_ls_number_restraints 5
_refine_ls_restrained_S_all 1.065
_refine_ls_R_factor_all 0.0941
_refine_ls_R_factor_gt 0.0610
_refine_ls_shift/su_max 0.001
_refine_ls_shift/su_mean 0.000
_refine_ls_structure_factor_coef Fsqd
_refine_ls_weighting_details 'calc w=1/[\s^2^(Fo^2^)+(0.0741P)^2^+0.0055P] where P=(Fo^2^+2Fc^2^)/3'
_refine_ls_weighting_scheme calc
_refine_ls_wR_factor_gt 0.1454
_refine_ls_wR_factor_ref 0.1634
_reflns_number_gt 6299
_reflns_number_total 9016
_reflns_threshold_expression >2sigma(I)
_cod_data_source_file c0ce00218f.txt
_cod_data_source_block 3-picNa-Mnchain(4)
_cod_depositor_comments
;
The following automatic conversions were performed:

'_symmetry_cell_setting' value 'Triclinic' changed to 'triclinic'
according to /home/saulius/struct/CIF-dictionaries/cif_core.dic
dictionary named 'cif_core.dic' version 2.4.2 from 2011-04-26.

Automatic conversion script
Id: cif_fix_values 1891 2012-01-12 08:04:46Z andrius 
;
_cod_original_cell_volume 2462.1(9)
_cod_original_sg_symbol_H-M P-1
_cod_database_code 7212857

loop_
_symmetry_equiv_pos_as_xyz
'x, y, z'
'-x, -y, -z'

loop_
_atom_site_label
_atom_site_type_symbol
_atom_site_fract_x
_atom_site_fract_y
_atom_site_fract_z
_atom_site_U_iso_or_equiv
_atom_site_adp_type
_atom_site_occupancy
_atom_site_symmetry_multiplicity
_atom_site_calc_flag
_atom_site_refinement_flags
Mn1 Mn 0.60346(5) 0.69255(4) 0.74082(2) 0.01962(15) Uani 1 1 d .
Na1 Na 0.11514(13) 0.70194(13) 0.70159(6) 0.0317(4) Uani 1 1 d .
N1 N 0.6255(3) 0.7224(3) 0.63090(13) 0.0252(7) Uani 1 1 d .
N2 N 0.5764(3) 0.6552(2) 0.84884(12) 0.0220(6) Uani 1 1 d .
O1 O 0.8005(2) 0.5930(2) 0.72900(10) 0.0238(5) Uani 1 1 d .
O2 O 0.5535(2) 0.55782(19) 0.72692(10) 0.0210(5) Uani 1 1 d .
O3 O 0.4091(2) 0.79760(19) 0.74995(10) 0.0227(5) Uani 1 1 d .
O4 O 0.6577(2) 0.8258(2) 0.75103(10) 0.0221(5) Uani 1 1 d .
O5 O -0.0219(2) 0.6375(2) 0.78316(11) 0.0273(6) Uani 1 1 d D
O6 O 0.2027(2) 0.7249(2) 0.78804(11) 0.0308(6) Uani 1 1 d D
O7 O 0.3441(2) 0.5442(2) 0.67286(12) 0.0331(6) Uani 1 1 d D
O8 O 0.2178(3) 0.7087(3) 0.59576(13) 0.0509(8) Uani 1 1 d D
O9 O -0.0958(2) 0.8460(2) 0.69069(12) 0.0353(7) Uani 1 1 d D
C1 C 0.8631(3) 0.5127(3) 0.68098(15) 0.0226(8) Uani 1 1 d .
C2 C 0.9530(3) 0.5377(3) 0.62896(16) 0.0281(8) Uani 1 1 d .
H2 H 0.9668 0.6121 0.6270 0.034 Uiso 1 1 calc R
C3 C 1.0214(4) 0.4549(4) 0.58091(17) 0.0342(9) Uani 1 1 d .
H3 H 1.0831 0.4723 0.5463 0.041 Uiso 1 1 calc R
C4 C 1.0016(4) 0.3471(4) 0.58220(17) 0.0353(9) Uani 1 1 d .
H4 H 1.0483 0.2905 0.5486 0.042 Uiso 1 1 calc R
C5 C 0.9119(3) 0.3226(3) 0.63370(16) 0.0297(8) Uani 1 1 d .
H5 H 0.8983 0.2482 0.6349 0.036 Uiso 1 1 calc R
C6 C 0.8419(3) 0.4033(3) 0.68308(15) 0.0223(7) Uani 1 1 d .
C7 C 0.7464(3) 0.3752(3) 0.73774(15) 0.0233(8) Uani 1 1 d .
C8 C 0.7926(4) 0.2684(3) 0.76931(17) 0.0327(9) Uani 1 1 d .
H8 H 0.8879 0.2166 0.7579 0.039 Uiso 1 1 calc R
C9 C 0.7024(4) 0.2360(3) 0.81708(17) 0.0392(10) Uani 1 1 d .
H9 H 0.7356 0.1626 0.8380 0.047 Uiso 1 1 calc R
C10 C 0.5650(4) 0.3107(3) 0.83384(17) 0.0369(10) Uani 1 1 d .
H10 H 0.5025 0.2879 0.8659 0.044 Uiso 1 1 calc R
C11 C 0.5164(4) 0.4188(3) 0.80456(15) 0.0270(8) Uani 1 1 d .
H11 H 0.4215 0.4706 0.8173 0.032 Uiso 1 1 calc R
C12 C 0.6059(3) 0.4518(3) 0.75648(15) 0.0213(7) Uani 1 1 d .
C13 C 0.3643(3) 0.9107(3) 0.72864(15) 0.0224(8) Uani 1 1 d .
C14 C 0.2874(3) 0.9359(3) 0.67987(16) 0.0279(8) Uani 1 1 d .
H14 H 0.2759 0.8727 0.6596 0.034 Uiso 1 1 calc R
C15 C 0.2283(4) 1.0524(3) 0.66111(17) 0.0336(9) Uani 1 1 d .
H15 H 0.1753 1.0682 0.6285 0.040 Uiso 1 1 calc R
C16 C 0.2449(4) 1.1452(3) 0.68883(17) 0.0332(9) Uani 1 1 d .
H16 H 0.2029 1.2249 0.6760 0.040 Uiso 1 1 calc R
C17 C 0.3245(3) 1.1208(3) 0.73613(17) 0.0300(9) Uani 1 1 d .
H17 H 0.3391 1.1845 0.7545 0.036 Uiso 1 1 calc R
C18 C 0.3838(3) 1.0037(3) 0.75711(16) 0.0242(8) Uani 1 1 d .
C19 C 0.4636(3) 0.9842(3) 0.80928(15) 0.0212(7) Uani 1 1 d .
C20 C 0.4067(4) 1.0535(3) 0.86420(16) 0.0291(8) Uani 1 1 d .
H20 H 0.3140 1.1110 0.8693 0.035 Uiso 1 1 calc R
C21 C 0.4834(4) 1.0402(3) 0.91203(17) 0.0343(9) Uani 1 1 d .
H21 H 0.4431 1.0882 0.9493 0.041 Uiso 1 1 calc R
C22 C 0.6172(4) 0.9573(3) 0.90487(17) 0.0314(9) Uani 1 1 d .
H22 H 0.6701 0.9491 0.9371 0.038 Uiso 1 1 calc R
C23 C 0.6761(3) 0.8856(3) 0.85132(16) 0.0272(8) Uani 1 1 d .
H23 H 0.7693 0.8291 0.8469 0.033 Uiso 1 1 calc R
C24 C 0.5989(3) 0.8959(3) 0.80341(15) 0.0208(7) Uani 1 1 d .
C25 C 0.6232(3) 0.6414(3) 0.59155(17) 0.0305(9) Uani 1 1 d .
H25 H 0.6165 0.5683 0.6082 0.037 Uiso 1 1 calc R
C26 C 0.6303(4) 0.6595(4) 0.52746(17) 0.0381(10) Uani 1 1 d .
H26 H 0.6249 0.6013 0.5010 0.046 Uiso 1 1 calc R
C27 C 0.6452(4) 0.7636(4) 0.50281(18) 0.0401(11) Uani 1 1 d .
H27 H 0.6522 0.7771 0.4589 0.048 Uiso 1 1 calc R
C28 C 0.6499(4) 0.8484(4) 0.54235(17) 0.0348(9) Uani 1 1 d .
C29 C 0.6683(5) 0.9649(4) 0.5188(2) 0.0536(13) Uani 1 1 d .
H29A H 0.6052 1.0304 0.5477 0.080 Uiso 1 1 calc R
H29B H 0.6454 0.9808 0.4767 0.080 Uiso 1 1 calc R
H29C H 0.7661 0.9584 0.5169 0.080 Uiso 1 1 calc R
C30 C 0.6379(3) 0.8237(3) 0.60615(17) 0.0307(9) Uani 1 1 d .
H30 H 0.6386 0.8821 0.6339 0.037 Uiso 1 1 calc R
C31 C 0.6813(4) 0.5720(3) 0.87163(16) 0.0291(9) Uani 1 1 d .
H31 H 0.7618 0.5248 0.8427 0.035 Uiso 1 1 calc R
C32 C 0.6773(4) 0.5523(4) 0.93499(17) 0.0422(11) Uani 1 1 d .
H32 H 0.7542 0.4937 0.9495 0.051 Uiso 1 1 calc R
C33 C 0.5599(4) 0.6190(4) 0.97701(18) 0.0448(11) Uani 1 1 d .
H33 H 0.5552 0.6066 1.0209 0.054 Uiso 1 1 calc R
C34 C 0.4492(4) 0.7039(3) 0.95556(16) 0.0329(9) Uani 1 1 d .
C35 C 0.4634(3) 0.7182(3) 0.89074(16) 0.0267(8) Uani 1 1 d .
H35 H 0.3878 0.7765 0.8752 0.032 Uiso 1 1 calc R
C36 C 0.3168(4) 0.7803(4) 0.99922(19) 0.0520(12) Uani 1 1 d .
H36A H 0.2937 0.7330 1.0352 0.078 Uiso 1 1 calc R
H36B H 0.2386 0.8082 0.9764 0.078 Uiso 1 1 calc R
H36C H 0.3323 0.8492 1.0144 0.078 Uiso 1 1 calc R
C37 C 0.0364(3) 0.5507(3) 0.82397(16) 0.0291(9) Uani 1 1 d .
C38 C 0.0501(3) 0.4339(3) 0.81605(18) 0.0344(9) Uani 1 1 d .
H38 H 0.0203 0.4113 0.7815 0.041 Uiso 1 1 calc R
C39 C 0.1077(4) 0.3487(4) 0.8586(2) 0.0473(12) Uani 1 1 d .
H39 H 0.1147 0.2683 0.8541 0.057 Uiso 1 1 calc R
C40 C 0.1550(4) 0.3819(5) 0.9078(2) 0.0539(14) Uani 1 1 d .
H40 H 0.1969 0.3238 0.9364 0.065 Uiso 1 1 calc R
C41 C 0.1412(4) 0.4996(4) 0.91522(18) 0.0456(12) Uani 1 1 d .
H41 H 0.1729 0.5212 0.9494 0.055 Uiso 1 1 calc R
C42 C 0.0817(3) 0.5878(4) 0.87377(16) 0.0318(9) Uani 1 1 d .
C43 C 0.0574(3) 0.7146(4) 0.88560(16) 0.0317(9) Uani 1 1 d .
C44 C -0.0266(4) 0.7712(4) 0.94196(18) 0.0445(11) Uani 1 1 d .
H44 H -0.0671 0.7271 0.9724 0.053 Uiso 1 1 calc R
C45 C -0.0520(4) 0.8891(5) 0.9544(2) 0.0529(13) Uani 1 1 d .
H45 H -0.1090 0.9252 0.9932 0.064 Uiso 1 1 calc R
C46 C 0.0051(4) 0.9551(4) 0.9108(2) 0.0508(12) Uani 1 1 d .
H46 H -0.0138 1.0370 0.9190 0.061 Uiso 1 1 calc R
C47 C 0.0902(4) 0.9010(4) 0.85479(19) 0.0399(10) Uani 1 1 d .
H47 H 0.1301 0.9461 0.8247 0.048 Uiso 1 1 calc R
C48 C 0.1176(3) 0.7819(4) 0.84235(17) 0.0312(9) Uani 1 1 d .
C49 C 0.3561(4) 0.4227(4) 0.6712(2) 0.0400(10) Uani 1 1 d .
H49A H 0.2771 0.4173 0.6537 0.048 Uiso 1 1 calc R
H49B H 0.3474 0.3929 0.7148 0.048 Uiso 1 1 calc R
C50 C 0.4920(4) 0.3440(4) 0.6327(2) 0.0516(12) Uani 1 1 d .
H50A H 0.5009 0.3721 0.5893 0.077 Uiso 1 1 calc R
H50B H 0.4934 0.2618 0.6330 0.077 Uiso 1 1 calc R
H50C H 0.5708 0.3466 0.6505 0.077 Uiso 1 1 calc R
C51 C 0.2195(5) 0.7410(4) 0.5314(2) 0.0601(14) Uani 1 1 d .
H51A H 0.2227 0.6732 0.5062 0.072 Uiso 1 1 calc R
H51B H 0.3038 0.7620 0.5141 0.072 Uiso 1 1 calc R
C52 C 0.0908(5) 0.8440(4) 0.5283(2) 0.0605(14) Uani 1 1 d .
H52A H 0.0081 0.8234 0.5471 0.091 Uiso 1 1 calc R
H52B H 0.0874 0.8655 0.4842 0.091 Uiso 1 1 calc R
H52C H 0.0911 0.9118 0.5515 0.091 Uiso 1 1 calc R
C53 C -0.1219(4) 0.9689(3) 0.7028(2) 0.0415(10) Uani 1 1 d .
H53A H -0.0354 0.9867 0.6856 0.050 Uiso 1 1 calc R
H53B H -0.1446 0.9838 0.7489 0.050 Uiso 1 1 calc R
C54 C -0.2413(4) 1.0512(3) 0.6739(2) 0.0438(11) Uani 1 1 d .
H54A H -0.2221 1.0333 0.6287 0.066 Uiso 1 1 calc R
H54B H -0.2504 1.1341 0.6803 0.066 Uiso 1 1 calc R
H54C H -0.3292 1.0397 0.6939 0.066 Uiso 1 1 calc R
H9A H -0.170(3) 0.837(4) 0.7161(17) 0.062(14) Uiso 1 1 d D
H7A H 0.405(4) 0.554(4) 0.6937(19) 0.070(15) Uiso 1 1 d D
H5A H -0.082(3) 0.617(3) 0.7659(17) 0.052(13) Uiso 1 1 d D
H6A H 0.276(3) 0.747(4) 0.773(2) 0.087(18) Uiso 1 1 d D
H8A H 0.283(5) 0.636(3) 0.593(3) 0.15(3) Uiso 1 1 d D

loop_
_atom_site_aniso_label
_atom_site_aniso_U_11
_atom_site_aniso_U_22
_atom_site_aniso_U_33
_atom_site_aniso_U_23
_atom_site_aniso_U_13
_atom_site_aniso_U_12
Mn1 0.0162(3) 0.0238(3) 0.0218(3) 0.0020(2) -0.00611(19) -0.0095(2)
Na1 0.0237(7) 0.0407(9) 0.0310(8) 0.0029(7) -0.0066(6) -0.0112(7)
N1 0.0240(15) 0.0306(17) 0.0251(16) 0.0040(13) -0.0085(12) -0.0131(13)
N2 0.0207(14) 0.0273(16) 0.0210(14) 0.0000(12) -0.0060(11) -0.0108(13)
O1 0.0189(11) 0.0298(14) 0.0252(12) -0.0039(10) -0.0074(9) -0.0092(10)
O2 0.0225(11) 0.0213(12) 0.0245(12) 0.0030(10) -0.0091(9) -0.0119(10)
O3 0.0175(11) 0.0227(13) 0.0299(13) 0.0053(10) -0.0080(10) -0.0083(10)
O4 0.0190(11) 0.0271(13) 0.0238(12) -0.0029(10) -0.0029(9) -0.0125(10)
O5 0.0264(13) 0.0348(15) 0.0292(13) 0.0056(11) -0.0150(11) -0.0163(12)
O6 0.0236(13) 0.0410(16) 0.0328(14) -0.0063(12) -0.0011(11) -0.0188(12)
O7 0.0275(13) 0.0367(16) 0.0411(16) 0.0025(12) -0.0172(12) -0.0130(12)
O8 0.0420(17) 0.064(2) 0.0334(16) 0.0120(15) -0.0051(13) -0.0059(17)
O9 0.0223(13) 0.0389(16) 0.0432(16) 0.0088(13) 0.0000(11) -0.0134(12)
C1 0.0157(15) 0.028(2) 0.0214(17) 0.0000(15) -0.0084(13) -0.0019(15)
C2 0.0230(17) 0.034(2) 0.031(2) 0.0056(17) -0.0096(15) -0.0132(16)
C3 0.0229(18) 0.052(3) 0.025(2) -0.0009(18) -0.0033(15) -0.0108(18)
C4 0.0275(19) 0.042(2) 0.033(2) -0.0081(18) -0.0036(16) -0.0079(18)
C5 0.0273(18) 0.028(2) 0.033(2) -0.0029(16) -0.0065(16) -0.0076(16)
C6 0.0194(16) 0.0234(19) 0.0254(18) 0.0008(15) -0.0105(14) -0.0059(15)
C7 0.0285(18) 0.0229(18) 0.0217(18) 0.0007(14) -0.0084(14) -0.0112(15)
C8 0.036(2) 0.028(2) 0.034(2) 0.0023(17) -0.0126(17) -0.0097(18)
C9 0.058(3) 0.032(2) 0.028(2) 0.0089(17) -0.0115(19) -0.017(2)
C10 0.049(2) 0.036(2) 0.027(2) 0.0013(17) -0.0009(17) -0.020(2)
C11 0.0301(18) 0.030(2) 0.0244(19) 0.0001(15) -0.0053(15) -0.0143(17)
C12 0.0264(17) 0.0212(18) 0.0206(17) -0.0011(14) -0.0094(14) -0.0106(15)
C13 0.0153(15) 0.027(2) 0.0249(18) 0.0040(15) -0.0068(13) -0.0064(15)
C14 0.0228(17) 0.033(2) 0.030(2) 0.0004(16) -0.0085(15) -0.0111(16)
C15 0.0308(19) 0.042(2) 0.031(2) 0.0127(18) -0.0173(16) -0.0130(18)
C16 0.0306(19) 0.031(2) 0.037(2) 0.0130(18) -0.0127(16) -0.0088(17)
C17 0.0294(19) 0.027(2) 0.036(2) 0.0049(17) -0.0091(16) -0.0114(17)
C18 0.0192(16) 0.028(2) 0.0257(18) 0.0024(15) -0.0042(14) -0.0084(15)
C19 0.0221(16) 0.0205(18) 0.0251(18) 0.0037(14) -0.0068(14) -0.0116(15)
C20 0.0296(18) 0.027(2) 0.028(2) -0.0020(16) -0.0043(15) -0.0074(16)
C21 0.042(2) 0.037(2) 0.0244(19) -0.0051(16) -0.0053(16) -0.0145(19)
C22 0.033(2) 0.038(2) 0.028(2) 0.0033(17) -0.0139(16) -0.0146(18)
C23 0.0221(17) 0.034(2) 0.0295(19) 0.0019(16) -0.0094(14) -0.0123(16)
C24 0.0212(16) 0.0215(18) 0.0235(18) 0.0026(14) -0.0043(13) -0.0126(15)
C25 0.0270(18) 0.037(2) 0.030(2) -0.0009(17) -0.0053(15) -0.0138(17)
C26 0.032(2) 0.052(3) 0.030(2) -0.0020(19) -0.0091(16) -0.0116(19)
C27 0.038(2) 0.059(3) 0.023(2) 0.009(2) -0.0083(17) -0.017(2)
C28 0.0305(19) 0.045(2) 0.031(2) 0.0084(19) -0.0072(16) -0.0157(18)
C29 0.058(3) 0.066(3) 0.049(3) 0.024(2) -0.020(2) -0.035(3)
C30 0.0293(19) 0.035(2) 0.031(2) 0.0031(17) -0.0078(15) -0.0142(17)
C31 0.0247(18) 0.034(2) 0.027(2) 0.0006(16) -0.0089(15) -0.0068(16)
C32 0.040(2) 0.048(3) 0.030(2) 0.0021(19) -0.0129(18) -0.003(2)
C33 0.046(2) 0.062(3) 0.023(2) 0.005(2) -0.0117(18) -0.013(2)
C34 0.035(2) 0.040(2) 0.0253(19) -0.0014(17) -0.0056(16) -0.0146(18)
C35 0.0231(17) 0.029(2) 0.031(2) 0.0053(16) -0.0073(15) -0.0122(16)
C36 0.052(3) 0.064(3) 0.031(2) -0.001(2) 0.0003(19) -0.013(2)
C37 0.0149(16) 0.038(2) 0.032(2) 0.0089(17) -0.0052(14) -0.0077(16)
C38 0.0234(18) 0.035(2) 0.042(2) 0.0060(18) -0.0070(16) -0.0077(17)
C39 0.030(2) 0.040(3) 0.063(3) 0.014(2) -0.004(2) -0.006(2)
C40 0.036(2) 0.069(4) 0.044(3) 0.030(3) -0.008(2) -0.008(2)
C41 0.035(2) 0.071(3) 0.028(2) 0.013(2) -0.0095(17) -0.016(2)
C42 0.0205(17) 0.052(3) 0.0236(19) 0.0074(18) -0.0061(14) -0.0134(18)
C43 0.0192(17) 0.054(3) 0.0239(19) 0.0000(18) -0.0099(14) -0.0120(18)
C44 0.030(2) 0.080(3) 0.026(2) -0.004(2) -0.0052(16) -0.021(2)
C45 0.029(2) 0.085(4) 0.042(3) -0.027(3) -0.0096(19) -0.012(2)
C46 0.030(2) 0.060(3) 0.064(3) -0.027(2) -0.013(2) -0.013(2)
C47 0.0266(19) 0.051(3) 0.047(2) -0.011(2) -0.0076(17) -0.017(2)
C48 0.0179(17) 0.047(2) 0.032(2) -0.0070(18) -0.0085(15) -0.0125(17)
C49 0.039(2) 0.040(2) 0.051(3) 0.005(2) -0.0200(19) -0.020(2)
C50 0.048(3) 0.043(3) 0.068(3) -0.019(2) -0.030(2) -0.009(2)
C51 0.057(3) 0.071(4) 0.041(3) 0.008(2) -0.005(2) -0.013(3)
C52 0.068(3) 0.062(3) 0.049(3) 0.016(2) -0.021(2) -0.017(3)
C53 0.036(2) 0.041(3) 0.055(3) 0.010(2) -0.0157(19) -0.021(2)
C54 0.049(2) 0.033(2) 0.057(3) 0.011(2) -0.020(2) -0.019(2)

loop_
_atom_type_symbol
_atom_type_description
_atom_type_scat_dispersion_real
_atom_type_scat_dispersion_imag
_atom_type_scat_source
C C 0.0033 0.0016 'International Tables Vol C Tables 4.2.6.8 and 6.1.1.4'
H H 0.0000 0.0000 'International Tables Vol C Tables 4.2.6.8 and 6.1.1.4'
N N 0.0061 0.0033 'International Tables Vol C Tables 4.2.6.8 and 6.1.1.4'
O O 0.0106 0.0060 'International Tables Vol C Tables 4.2.6.8 and 6.1.1.4'
Mn Mn 0.3368 0.7283 'International Tables Vol C Tables 4.2.6.8 and 6.1.1.4'
Na Na 0.0362 0.0249 'International Tables Vol C Tables 4.2.6.8 and 6.1.1.4'

loop_
_geom_angle_atom_site_label_1
_geom_angle_atom_site_label_2
_geom_angle_atom_site_label_3
_geom_angle
O4 Mn1 O2 177.53(9)
O4 Mn1 O3 90.02(10)
O2 Mn1 O3 91.02(10)
O4 Mn1 O1 87.99(10)
O2 Mn1 O1 90.89(10)
O3 Mn1 O1 177.21(9)
O4 Mn1 N2 92.02(10)
O2 Mn1 N2 90.19(10)
O3 Mn1 N2 91.75(10)
O1 Mn1 N2 90.28(10)
O4 Mn1 N1 91.05(10)
O2 Mn1 N1 86.74(10)
O3 Mn1 N1 87.85(10)
O1 Mn1 N1 90.23(10)
N2 Mn1 N1 176.90(10)
O9 Na1 O6 115.57(12)
O9 Na1 O5 84.12(9)
O6 Na1 O5 77.42(9)
O9 Na1 O8 93.36(11)
O6 Na1 O8 126.73(11)
O5 Na1 O8 153.14(13)
O9 Na1 O7 159.48(11)
O6 Na1 O7 83.31(10)
O5 Na1 O7 109.07(10)
O8 Na1 O7 67.67(10)
O9 Na1 H8A 111.4(10)
O6 Na1 H8A 120.4(15)
O5 Na1 H8A 142.6(12)
O8 Na1 H8A 19.8(7)
O7 Na1 H8A 48.7(9)
C25 N1 C30 117.5(3)
C25 N1 Mn1 122.0(2)
C30 N1 Mn1 120.4(2)
C35 N2 C31 117.0(3)
C35 N2 Mn1 123.0(2)
C31 N2 Mn1 119.9(2)
C1 O1 Mn1 122.04(19)
C12 O2 Mn1 121.34(19)
C13 O3 Mn1 125.48(18)
C24 O4 Mn1 119.80(19)
C37 O5 Na1 122.16(19)
C37 O5 H5A 110(3)
Na1 O5 H5A 106(3)
C48 O6 Na1 122.57(19)
C48 O6 H6A 116(3)
Na1 O6 H6A 105(3)
C49 O7 Na1 121.0(2)
C49 O7 H7A 112(3)
Na1 O7 H7A 110(3)
C51 O8 Na1 155.8(3)
C51 O8 H8A 103(5)
Na1 O8 H8A 97(5)
C53 O9 Na1 120.5(2)
C53 O9 H9A 100(3)
Na1 O9 H9A 114(3)
O1 C1 C6 120.8(3)
O1 C1 C2 119.7(3)
C6 C1 C2 119.5(3)
C3 C2 C1 120.3(4)
C3 C2 H2 119.9
C1 C2 H2 119.9
C2 C3 C4 121.0(3)
C2 C3 H3 119.5
C4 C3 H3 119.5
C3 C4 C5 118.7(4)
C3 C4 H4 120.7
C5 C4 H4 120.7
C6 C5 C4 122.1(4)
C6 C5 H5 119.0
C4 C5 H5 119.0
C5 C6 C1 118.5(3)
C5 C6 C7 121.2(3)
C1 C6 C7 120.3(3)
C8 C7 C12 118.4(3)
C8 C7 C6 120.3(3)
C12 C7 C6 121.3(3)
C9 C8 C7 121.3(3)
C9 C8 H8 119.3
C7 C8 H8 119.3
C10 C9 C8 119.5(3)
C10 C9 H9 120.2
C8 C9 H9 120.2
C9 C10 C11 120.7(3)
C9 C10 H10 119.6
C11 C10 H10 119.6
C10 C11 C12 120.2(3)
C10 C11 H11 119.9
C12 C11 H11 119.9
O2 C12 C11 118.9(3)
O2 C12 C7 121.2(3)
C11 C12 C7 119.9(3)
O3 C13 C18 121.5(3)
O3 C13 C14 118.9(3)
C18 C13 C14 119.5(3)
C15 C14 C13 120.4(4)
C15 C14 H14 119.8
C13 C14 H14 119.8
C16 C15 C14 121.1(3)
C16 C15 H15 119.4
C14 C15 H15 119.4
C15 C16 C17 119.0(3)
C15 C16 H16 120.5
C17 C16 H16 120.5
C16 C17 C18 121.3(4)
C16 C17 H17 119.4
C18 C17 H17 119.4
C13 C18 C17 118.7(3)
C13 C18 C19 122.6(3)
C17 C18 C19 118.6(3)
C20 C19 C24 118.9(3)
C20 C19 C18 120.7(3)
C24 C19 C18 120.4(3)
C19 C20 C21 121.2(3)
C19 C20 H20 119.4
C21 C20 H20 119.4
C22 C21 C20 119.6(3)
C22 C21 H21 120.2
C20 C21 H21 120.2
C21 C22 C23 120.8(3)
C21 C22 H22 119.6
C23 C22 H22 119.6
C22 C23 C24 120.3(3)
C22 C23 H23 119.8
C24 C23 H23 119.8
O4 C24 C23 119.9(3)
O4 C24 C19 120.8(3)
C23 C24 C19 119.2(3)
N1 C25 C26 122.7(4)
N1 C25 H25 118.6
C26 C25 H25 118.6
C27 C26 C25 118.8(4)
C27 C26 H26 120.6
C25 C26 H26 120.6
C26 C27 C28 119.7(3)
C26 C27 H27 120.1
C28 C27 H27 120.1
C27 C28 C30 117.3(4)
C27 C28 C29 123.0(4)
C30 C28 C29 119.7(4)
C28 C29 H29A 109.5
C28 C29 H29B 109.5
H29A C29 H29B 109.5
C28 C29 H29C 109.5
H29A C29 H29C 109.5
H29B C29 H29C 109.5
N1 C30 C28 123.9(4)
N1 C30 H30 118.0
C28 C30 H30 118.0
N2 C31 C32 122.9(3)
N2 C31 H31 118.5
C32 C31 H31 118.5
C33 C32 C31 118.7(3)
C33 C32 H32 120.6
C31 C32 H32 120.6
C32 C33 C34 120.2(4)
C32 C33 H33 119.9
C34 C33 H33 119.9
C33 C34 C35 117.0(3)
C33 C34 C36 122.9(3)
C35 C34 C36 120.2(3)
N2 C35 C34 124.2(3)
N2 C35 H35 117.9
C34 C35 H35 117.9
C34 C36 H36A 109.5
C34 C36 H36B 109.5
H36A C36 H36B 109.5
C34 C36 H36C 109.5
H36A C36 H36C 109.5
H36B C36 H36C 109.5
C38 C37 O5 121.4(3)
C38 C37 C42 122.0(3)
O5 C37 C42 116.7(3)
C37 C38 C39 119.9(4)
C37 C38 H38 120.0
C39 C38 H38 120.0
C40 C39 C38 119.6(4)
C40 C39 H39 120.2
C38 C39 H39 120.2
C41 C40 C39 120.0(4)
C41 C40 H40 120.0
C39 C40 H40 120.0
C40 C41 C42 121.8(4)
C40 C41 H41 119.1
C42 C41 H41 119.1
C41 C42 C37 116.7(4)
C41 C42 C43 120.8(4)
C37 C42 C43 122.3(3)
C44 C43 C48 117.5(4)
C44 C43 C42 120.1(4)
C48 C43 C42 122.4(3)
C45 C44 C43 121.7(4)
C45 C44 H44 119.2
C43 C44 H44 119.2
C44 C45 C46 120.2(4)
C44 C45 H45 119.9
C46 C45 H45 119.9
C45 C46 C47 119.4(4)
C45 C46 H46 120.3
C47 C46 H46 120.3
C48 C47 C46 120.6(4)
C48 C47 H47 119.7
C46 C47 H47 119.7
O6 C48 C47 122.3(3)
O6 C48 C43 117.2(3)
C47 C48 C43 120.5(4)
O7 C49 C50 113.4(3)
O7 C49 H49A 108.9
C50 C49 H49A 108.9
O7 C49 H49B 108.9
C50 C49 H49B 108.9
H49A C49 H49B 107.7
C49 C50 H50A 109.5
C49 C50 H50B 109.5
H50A C50 H50B 109.5
C49 C50 H50C 109.5
H50A C50 H50C 109.5
H50B C50 H50C 109.5
O8 C51 C52 108.0(4)
O8 C51 H51A 110.1
C52 C51 H51A 110.1
O8 C51 H51B 110.1
C52 C51 H51B 110.1
H51A C51 H51B 108.4
C51 C52 H52A 109.5
C51 C52 H52B 109.5
H52A C52 H52B 109.5
C51 C52 H52C 109.5
H52A C52 H52C 109.5
H52B C52 H52C 109.5
O9 C53 C54 112.2(3)
O9 C53 H53A 109.2
C54 C53 H53A 109.2
O9 C53 H53B 109.2
C54 C53 H53B 109.2
H53A C53 H53B 107.9
C53 C54 H54A 109.5
C53 C54 H54B 109.5
H54A C54 H54B 109.5
C53 C54 H54C 109.5
H54A C54 H54C 109.5
H54B C54 H54C 109.5

loop_
_geom_bond_atom_site_label_1
_geom_bond_atom_site_label_2
_geom_bond_distance
Mn1 O4 1.908(2)
Mn1 O2 1.918(2)
Mn1 O3 1.933(2)
Mn1 O1 1.934(2)
Mn1 N2 2.339(3)
Mn1 N1 2.367(3)
Na1 O9 2.299(3)
Na1 O6 2.306(3)
Na1 O5 2.317(3)
Na1 O8 2.338(3)
Na1 O7 2.435(3)
Na1 H8A 2.60(6)
N1 C25 1.336(5)
N1 C30 1.338(4)
N2 C35 1.337(4)
N2 C31 1.344(4)
O1 C1 1.351(4)
O2 C12 1.371(4)
O3 C13 1.355(4)
O4 C24 1.353(4)
O5 C37 1.376(4)
O5 H5A 0.893(10)
O6 C48 1.369(4)
O6 H6A 0.891(10)
O7 C49 1.420(5)
O7 H7A 0.889(10)
O8 C51 1.426(5)
O8 H8A 0.889(10)
O9 C53 1.429(5)
O9 H9A 0.883(10)
C1 C6 1.402(5)
C1 C2 1.404(5)
C2 C3 1.374(5)
C2 H2 0.9500
C3 C4 1.376(5)
C3 H3 0.9500
C4 C5 1.393(5)
C4 H4 0.9500
C5 C6 1.382(5)
C5 H5 0.9500
C6 C7 1.491(5)
C7 C8 1.392(4)
C7 C12 1.406(4)
C8 C9 1.387(5)
C8 H8 0.9500
C9 C10 1.371(5)
C9 H9 0.9500
C10 C11 1.382(5)
C10 H10 0.9500
C11 C12 1.391(5)
C11 H11 0.9500
C13 C18 1.396(5)
C13 C14 1.403(5)
C14 C15 1.386(5)
C14 H14 0.9500
C15 C16 1.371(5)
C15 H15 0.9500
C16 C17 1.396(5)
C16 H16 0.9500
C17 C18 1.409(4)
C17 H17 0.9500
C18 C19 1.490(5)
C19 C20 1.391(5)
C19 C24 1.409(4)
C20 C21 1.396(5)
C20 H20 0.9500
C21 C22 1.372(5)
C21 H21 0.9500
C22 C23 1.382(5)
C22 H22 0.9500
C23 C24 1.407(5)
C23 H23 0.9500
C25 C26 1.386(5)
C25 H25 0.9500
C26 C27 1.378(5)
C26 H26 0.9500
C27 C28 1.384(6)
C27 H27 0.9500
C28 C30 1.389(5)
C28 C29 1.523(5)
C29 H29A 0.9800
C29 H29B 0.9800
C29 H29C 0.9800
C30 H30 0.9500
C31 C32 1.376(5)
C31 H31 0.9500
C32 C33 1.375(5)
C32 H32 0.9500
C33 C34 1.377(5)
C33 H33 0.9500
C34 C35 1.391(5)
C34 C36 1.515(5)
C35 H35 0.9500
C36 H36A 0.9800
C36 H36B 0.9800
C36 H36C 0.9800
C37 C38 1.374(5)
C37 C42 1.408(5)
C38 C39 1.390(5)
C38 H38 0.9500
C39 C40 1.388(7)
C39 H39 0.9500
C40 C41 1.381(7)
C40 H40 0.9500
C41 C42 1.399(5)
C41 H41 0.9500
C42 C43 1.478(5)
C43 C44 1.398(5)
C43 C48 1.400(5)
C44 C45 1.374(6)
C44 H44 0.9500
C45 C46 1.377(6)
C45 H45 0.9500
C46 C47 1.386(6)
C46 H46 0.9500
C47 C48 1.383(5)
C47 H47 0.9500
C49 C50 1.496(6)
C49 H49A 0.9900
C49 H49B 0.9900
C50 H50A 0.9800
C50 H50B 0.9800
C50 H50C 0.9800
C51 C52 1.470(6)
C51 H51A 0.9900
C51 H51B 0.9900
C52 H52A 0.9800
C52 H52B 0.9800
C52 H52C 0.9800
C53 C54 1.505(5)
C53 H53A 0.9900
C53 H53B 0.9900
C54 H54A 0.9800
C54 H54B 0.9800
C54 H54C 0.9800
